data_7213879
loop_
_publ_author_name
'Bacchi, A.'
'Cantoni, G.'
'Crocco, D.'
'Granelli, M.'
'Pagano, P.'
'Pelagatti, P.'

_publ_section_title
;
 Hydrogen-bond networks in polymorphs and solvates of metallorganic
 complexes containing ruthenium and aminoamide ligands
;
_journal_issue 6
_journal_name_full CrystEngComm
_journal_page_first 1001
_journal_paper_doi 10.1039/c3ce41920g
_journal_volume 16
_journal_year 2014
_chemical_formula_sum 'C18 H26 Cl2 N2 O2 Ru'
_chemical_formula_weight 474.38
_chemical_name_systematic
; 
 ? 
;
_space_group_IT_number 2
_symmetry_cell_setting triclinic
_symmetry_space_group_name_Hall '-P 1'
_symmetry_space_group_name_H-M 'P -1'
_atom_sites_solution_hydrogens mixed
_audit_creation_method SHELXL-97
_cell_angle_alpha 83.304(3)
_cell_angle_beta 82.977(3)
_cell_angle_gamma 69.036(3)
_cell_formula_units_Z 2
_cell_length_a 7.7660(10)
_cell_length_b 9.1440(10)
_cell_length_c 15.613(2)
_cell_measurement_reflns_used 750
_cell_measurement_temperature 170(2)
_cell_measurement_theta_max 19
_cell_measurement_theta_min 3
_cell_volume 1024.4(2)
_computing_structure_refinement 'SHELXL-97 (Sheldrick, 1997)'
_computing_structure_solution 'SHELXS-97 (Sheldrick, 1990)'
_diffrn_ambient_temperature 170(2)
_diffrn_detector_area_resol_mean 8.2
_diffrn_measured_fraction_theta_full 0.991
_diffrn_measured_fraction_theta_max 0.991
_diffrn_measurement_device_type diffractometer
_diffrn_measurement_method '\w scan'
_diffrn_radiation_monochromator graphite
_diffrn_radiation_source 'fine-focus sealed tube'
_diffrn_radiation_type MoK\a
_diffrn_radiation_wavelength 0.71073
_diffrn_reflns_av_R_equivalents 0.0611
_diffrn_reflns_av_sigmaI/netI 0.0546
_diffrn_reflns_limit_h_max 9
_diffrn_reflns_limit_h_min -9
_diffrn_reflns_limit_k_max 11
_diffrn_reflns_limit_k_min -11
_diffrn_reflns_limit_l_max 19
_diffrn_reflns_limit_l_min -19
_diffrn_reflns_number 11534
_diffrn_reflns_theta_full 26.45
_diffrn_reflns_theta_max 26.45
_diffrn_reflns_theta_min 1.32
_exptl_absorpt_coefficient_mu 1.039
_exptl_absorpt_correction_T_max 1.0
_exptl_absorpt_correction_T_min 0.592031
_exptl_absorpt_correction_type multi-scan
_exptl_absorpt_process_details SADABS
_exptl_crystal_colour orange
_exptl_crystal_density_diffrn 1.538
_exptl_crystal_density_method 'not measured'
_exptl_crystal_description prism
_exptl_crystal_F_000 484
_exptl_crystal_size_max 0.08
_exptl_crystal_size_mid 0.06
_exptl_crystal_size_min 0.03
_refine_diff_density_max 2.555
_refine_diff_density_min -1.394
_refine_diff_density_rms 0.161
_refine_ls_extinction_method none
_refine_ls_goodness_of_fit_ref 1.010
_refine_ls_hydrogen_treatment mixed
_refine_ls_matrix_type full
_refine_ls_number_parameters 250
_refine_ls_number_reflns 4192
_refine_ls_number_restraints 1
_refine_ls_restrained_S_all 1.010
_refine_ls_R_factor_all 0.0556
_refine_ls_R_factor_gt 0.0480
_refine_ls_shift/su_max 0.001
_refine_ls_shift/su_mean 0.000
_refine_ls_structure_factor_coef Fsqd
_refine_ls_weighting_details 'w=1/[\s^2^(Fo^2^)+(0.0893P)^2^] where P=(Fo^2^+2Fc^2^)/3'
_refine_ls_weighting_scheme calc
_refine_ls_wR_factor_gt 0.1241
_refine_ls_wR_factor_ref 0.1279
_reflns_number_gt 3573
_reflns_number_total 4192
_reflns_threshold_expression >2sigma(I)
_cod_data_source_file c3ce41920g.txt
_cod_data_source_block 1.meOH
_cod_original_sg_symbol_H-M P-1
_cod_database_code 7213879

loop_
_symmetry_equiv_pos_as_xyz
'x, y, z'
'-x, -y, -z'

loop_
_atom_site_label
_atom_site_type_symbol
_atom_site_fract_x
_atom_site_fract_y
_atom_site_fract_z
_atom_site_U_iso_or_equiv
_atom_site_adp_type
_atom_site_occupancy
_atom_site_site_symmetry_order
_atom_site_calc_flag
_atom_site_refinement_flags_posn
_atom_site_refinement_flags_adp
Ru1 Ru 0.15491(4) 0.19628(3) 0.38761(2) 0.01958(13) Uani 1 1 d . .
Cl1 Cl 0.44438(13) 0.20754(12) 0.42154(7) 0.0278(2) Uani 1 1 d . .
Cl2 Cl 0.07224(13) 0.17519(11) 0.54250(6) 0.0253(2) Uani 1 1 d . .
N1 N 0.2886(5) -0.0564(4) 0.4160(2) 0.0218(7) Uani 1 1 d . .
N2 N 0.6344(7) -0.4640(6) 0.0838(3) 0.0459(11) Uani 1 1 d D .
O1 O 0.8852(5) -0.4269(4) 0.1210(2) 0.0458(9) Uani 1 1 d . .
O2 O 1.2033(5) -0.3686(5) 0.0755(2) 0.0447(9) Uani 1 1 d . .
C1 C -0.2698(6) 0.4563(5) 0.4418(3) 0.0339(10) Uani 1 1 d . .
H1A H -0.2273 0.5205 0.4722 0.051 Uiso 1 1 calc R U
H1B H -0.2967 0.3777 0.4818 0.051 Uiso 1 1 calc R U
H1C H -0.3799 0.5207 0.4150 0.051 Uiso 1 1 calc R U
C2 C -0.1227(6) 0.3783(5) 0.3737(3) 0.0269(9) Uani 1 1 d . .
C3 C 0.0180(6) 0.4416(5) 0.3427(3) 0.0291(9) Uani 1 1 d . .
H3 H 0.0176 0.5327 0.3638 0.035 Uiso 1 1 calc R U
C4 C 0.1592(6) 0.3654(5) 0.2792(3) 0.0295(9) Uani 1 1 d . .
H4 H 0.2487 0.4097 0.2588 0.035 Uiso 1 1 calc R U
C5 C 0.1696(6) 0.2264(5) 0.2459(3) 0.0293(9) Uani 1 1 d . .
C6 C 0.0289(6) 0.1618(5) 0.2798(3) 0.0268(9) Uani 1 1 d . .
H6 H 0.0337 0.0680 0.2602 0.032 Uiso 1 1 calc R U
C7 C -0.1152(6) 0.2345(5) 0.3413(3) 0.0276(9) Uani 1 1 d . .
H7 H -0.2051 0.1903 0.3609 0.033 Uiso 1 1 calc R U
C8 C 0.3144(7) 0.1436(6) 0.1758(3) 0.0376(11) Uani 1 1 d . .
H8 H 0.3492 0.0302 0.1906 0.045 Uiso 1 1 calc R U
C9 C 0.2268(9) 0.1815(7) 0.0891(3) 0.0565(16) Uani 1 1 d . .
H9A H 0.1903 0.2924 0.0733 0.085 Uiso 1 1 calc R U
H9B H 0.1201 0.1503 0.0946 0.085 Uiso 1 1 calc R U
H9C H 0.3154 0.1255 0.0450 0.085 Uiso 1 1 calc R U
C10 C 0.4891(8) 0.1843(7) 0.1690(4) 0.0573(16) Uani 1 1 d . .
H10A H 0.4600 0.2939 0.1512 0.086 Uiso 1 1 calc R U
H10B H 0.5787 0.1228 0.1271 0.086 Uiso 1 1 calc R U
H10C H 0.5389 0.1619 0.2243 0.086 Uiso 1 1 calc R U
C11 C 0.3973(5) -0.1507(4) 0.3480(2) 0.0221(8) Uani 1 1 d . .
C12 C 0.5765(6) -0.1529(5) 0.3235(3) 0.0270(9) Uani 1 1 d . .
H12 H 0.6272 -0.0971 0.3527 0.032 Uiso 1 1 calc R U
C13 C 0.6791(6) -0.2389(5) 0.2553(3) 0.0288(9) Uani 1 1 d . .
H13 H 0.7995 -0.2415 0.2396 0.035 Uiso 1 1 calc R U
C14 C 0.6048(6) -0.3213(5) 0.2099(3) 0.0264(9) Uani 1 1 d . .
C15 C 0.4257(6) -0.3208(5) 0.2368(3) 0.0290(9) Uani 1 1 d . .
H15 H 0.3753 -0.3779 0.2084 0.035 Uiso 1 1 calc R U
C16 C 0.3231(6) -0.2364(5) 0.3049(3) 0.0261(9) Uani 1 1 d . .
H16 H 0.2042 -0.2367 0.3220 0.031 Uiso 1 1 calc R U
C17 C 0.7199(6) -0.4082(5) 0.1347(3) 0.0323(10) Uani 1 1 d . .
C18 C 1.1426(10) -0.2036(7) 0.0638(5) 0.0647(17) Uani 1 1 d . .
H18A H 1.0503 -0.1597 0.1096 0.097 Uiso 1 1 calc R U
H18B H 1.0905 -0.1693 0.0092 0.097 Uiso 1 1 calc R U
H18C H 1.2456 -0.1692 0.0647 0.097 Uiso 1 1 calc R U
H1N2 H 0.512(9) -0.441(7) 0.090(4) 0.047(16) Uiso 1 1 d . .
H2O H 1.120(8) -0.397(7) 0.088(4) 0.045(17) Uiso 1 1 d . .
H2N1 H 0.358(6) -0.071(5) 0.453(3) 0.018(11) Uiso 1 1 d . .
H1N1 H 0.212(7) -0.093(6) 0.429(3) 0.032(14) Uiso 1 1 d . .
H2N2 H 0.687(9) -0.520(7) 0.035(3) 0.07(2) Uiso 1 1 d D .

loop_
_atom_site_aniso_label
_atom_site_aniso_U_11
_atom_site_aniso_U_22
_atom_site_aniso_U_33
_atom_site_aniso_U_23
_atom_site_aniso_U_13
_atom_site_aniso_U_12
Ru1 0.01894(19) 0.02270(19) 0.01685(19) -0.00215(12) -0.00037(12) -0.00714(13)
Cl1 0.0216(5) 0.0338(5) 0.0307(5) -0.0049(4) -0.0022(4) -0.0123(4)
Cl2 0.0249(5) 0.0331(5) 0.0181(5) -0.0050(4) 0.0017(4) -0.0106(4)
N1 0.0238(18) 0.0259(17) 0.0166(17) -0.0016(13) -0.0027(15) -0.0096(15)
N2 0.050(3) 0.055(3) 0.038(3) -0.025(2) 0.016(2) -0.024(2)
O1 0.0306(19) 0.060(2) 0.041(2) -0.0156(17) 0.0107(15) -0.0091(16)
O2 0.037(2) 0.058(2) 0.044(2) -0.0196(17) 0.0078(16) -0.0216(18)
C1 0.024(2) 0.031(2) 0.037(3) -0.0038(18) 0.0034(18) -0.0004(17)
C2 0.025(2) 0.029(2) 0.023(2) 0.0013(16) -0.0048(16) -0.0045(16)
C3 0.032(2) 0.023(2) 0.032(2) -0.0007(16) -0.0013(18) -0.0094(17)
C4 0.034(2) 0.033(2) 0.022(2) 0.0064(17) -0.0014(17) -0.0154(18)
C5 0.033(2) 0.027(2) 0.023(2) 0.0017(16) -0.0050(17) -0.0048(17)
C6 0.027(2) 0.029(2) 0.024(2) -0.0037(16) -0.0084(17) -0.0076(17)
C7 0.021(2) 0.033(2) 0.029(2) -0.0013(17) -0.0064(16) -0.0081(17)
C8 0.043(3) 0.039(3) 0.020(2) 0.0016(18) 0.0092(19) -0.006(2)
C9 0.081(4) 0.052(3) 0.022(3) -0.002(2) 0.000(3) -0.007(3)
C10 0.053(3) 0.061(4) 0.052(4) -0.010(3) 0.029(3) -0.022(3)
C11 0.0230(19) 0.0240(19) 0.0175(19) 0.0007(14) -0.0021(15) -0.0064(15)
C12 0.023(2) 0.030(2) 0.028(2) -0.0053(17) -0.0039(16) -0.0072(16)
C13 0.021(2) 0.033(2) 0.029(2) -0.0013(17) 0.0017(16) -0.0072(17)
C14 0.029(2) 0.026(2) 0.021(2) -0.0042(16) 0.0011(16) -0.0066(17)
C15 0.032(2) 0.033(2) 0.026(2) -0.0075(17) 0.0022(17) -0.0154(18)
C16 0.025(2) 0.030(2) 0.024(2) -0.0046(16) 0.0023(16) -0.0111(17)
C17 0.034(2) 0.032(2) 0.029(2) -0.0051(18) 0.0057(19) -0.0101(19)
C18 0.074(4) 0.063(4) 0.065(4) -0.001(3) -0.017(3) -0.031(3)

loop_
_atom_type_symbol
_atom_type_description
_atom_type_scat_dispersion_real
_atom_type_scat_dispersion_imag
_atom_type_scat_source
C C 0.0033 0.0016 'International Tables Vol C Tables 4.2.6.8 and 6.1.1.4'
H H 0.0000 0.0000 'International Tables Vol C Tables 4.2.6.8 and 6.1.1.4'
Cl Cl 0.1484 0.1585 'International Tables Vol C Tables 4.2.6.8 and 6.1.1.4'
N N 0.0061 0.0033 'International Tables Vol C Tables 4.2.6.8 and 6.1.1.4'
O O 0.0106 0.0060 'International Tables Vol C Tables 4.2.6.8 and 6.1.1.4'
Ru Ru -1.2594 0.8363 'International Tables Vol C Tables 4.2.6.8 and 6.1.1.4'

loop_
_geom_angle_atom_site_label_1
_geom_angle_atom_site_label_2
_geom_angle_atom_site_label_3
_geom_angle
C6 Ru1 C4 68.06(16)
C6 Ru1 C3 80.98(16)
C4 Ru1 C3 38.19(16)
C6 Ru1 N1 92.09(15)
C4 Ru1 N1 136.40(15)
C3 Ru1 N1 172.63(15)
C6 Ru1 C5 38.67(16)
C4 Ru1 C5 37.52(16)
C3 Ru1 C5 69.01(16)
N1 Ru1 C5 103.97(14)
C6 Ru1 C7 37.59(16)
C4 Ru1 C7 80.67(16)
C3 Ru1 C7 68.47(16)
N1 Ru1 C7 107.39(15)
C5 Ru1 C7 69.21(17)
C6 Ru1 C2 68.38(15)
C4 Ru1 C2 68.29(16)
C3 Ru1 C2 37.66(16)
N1 Ru1 C2 141.24(15)
C5 Ru1 C2 81.81(16)
C7 Ru1 C2 38.14(16)
C6 Ru1 Cl1 140.03(12)
C4 Ru1 Cl1 87.87(12)
C3 Ru1 Cl1 99.82(12)
N1 Ru1 Cl1 83.86(11)
C5 Ru1 Cl1 103.93(12)
C7 Ru1 Cl1 167.77(12)
C2 Ru1 Cl1 132.69(11)
C6 Ru1 Cl2 131.27(12)
C4 Ru1 Cl2 142.34(12)
C3 Ru1 Cl2 106.44(12)
N1 Ru1 Cl2 80.00(9)
C5 Ru1 Cl2 168.38(12)
C7 Ru1 Cl2 99.21(12)
C2 Ru1 Cl2 88.33(11)
Cl1 Ru1 Cl2 87.27(4)
C11 N1 Ru1 119.3(3)
C11 N1 H2N1 105(3)
Ru1 N1 H2N1 109(3)
C11 N1 H1N1 102(4)
Ru1 N1 H1N1 108(4)
H2N1 N1 H1N1 113(5)
C17 N2 H1N2 122(4)
C17 N2 H2N2 127(4)
H1N2 N2 H2N2 111(6)
C18 O2 H2O 111(4)
C2 C1 H1A 109.5
C2 C1 H1B 109.5
H1A C1 H1B 109.5
C2 C1 H1C 109.5
H1A C1 H1C 109.5
H1B C1 H1C 109.5
C3 C2 C7 118.7(4)
C3 C2 C1 120.1(4)
C7 C2 C1 121.1(4)
C3 C2 Ru1 69.8(2)
C7 C2 Ru1 70.1(2)
C1 C2 Ru1 129.8(3)
C4 C3 C2 119.8(4)
C4 C3 Ru1 70.1(2)
C2 C3 Ru1 72.6(2)
C4 C3 H3 120.1
C2 C3 H3 120.1
Ru1 C3 H3 129.7
C5 C4 C3 122.9(4)
C5 C4 Ru1 72.4(2)
C3 C4 Ru1 71.7(2)
C5 C4 H4 118.6
C3 C4 H4 118.6
Ru1 C4 H4 130.1
C4 C5 C6 116.5(4)
C4 C5 C8 124.7(4)
C6 C5 C8 118.8(4)
C4 C5 Ru1 70.1(2)
C6 C5 Ru1 69.2(2)
C8 C5 Ru1 132.6(3)
C7 C6 C5 122.6(4)
C7 C6 Ru1 72.9(2)
C5 C6 Ru1 72.1(2)
C7 C6 H6 118.7
C5 C6 H6 118.7
Ru1 C6 H6 128.7
C6 C7 C2 119.4(4)
C6 C7 Ru1 69.5(2)
C2 C7 Ru1 71.7(2)
C6 C7 H7 120.3
C2 C7 H7 120.3
Ru1 C7 H7 131.2
C10 C8 C5 113.1(4)
C10 C8 C9 111.3(5)
C5 C8 C9 108.9(4)
C10 C8 H8 107.8
C5 C8 H8 107.8
C9 C8 H8 107.8
C8 C9 H9A 109.5
C8 C9 H9B 109.5
H9A C9 H9B 109.5
C8 C9 H9C 109.5
H9A C9 H9C 109.5
H9B C9 H9C 109.5
C8 C10 H10A 109.5
C8 C10 H10B 109.5
H10A C10 H10B 109.5
C8 C10 H10C 109.5
H10A C10 H10C 109.5
H10B C10 H10C 109.5
C16 C11 C12 119.9(4)
C16 C11 N1 120.5(4)
C12 C11 N1 119.5(4)
C13 C12 C11 119.6(4)
C13 C12 H12 120.2
C11 C12 H12 120.2
C14 C13 C12 121.1(4)
C14 C13 H13 119.4
C12 C13 H13 119.4
C13 C14 C15 118.5(4)
C13 C14 C17 118.9(4)
C15 C14 C17 122.6(4)
C16 C15 C14 120.8(4)
C16 C15 H15 119.6
C14 C15 H15 119.6
C15 C16 C11 120.1(4)
C15 C16 H16 120.0
C11 C16 H16 120.0
O1 C17 N2 121.9(4)
O1 C17 C14 120.9(4)
N2 C17 C14 117.2(4)
O2 C18 H18A 109.5
O2 C18 H18B 109.5
H18A C18 H18B 109.5
O2 C18 H18C 109.5
H18A C18 H18C 109.5
H18B C18 H18C 109.5

loop_
_geom_bond_atom_site_label_1
_geom_bond_atom_site_label_2
_geom_bond_distance
Ru1 C6 2.153(4)
Ru1 C4 2.161(4)
Ru1 C3 2.183(4)
Ru1 N1 2.184(3)
Ru1 C5 2.192(4)
Ru1 C7 2.199(4)
Ru1 C2 2.220(4)
Ru1 Cl1 2.4113(10)
Ru1 Cl2 2.4284(10)
N1 C11 1.434(5)
N1 H2N1 0.81(5)
N1 H1N1 0.78(5)
N2 C17 1.341(7)
N2 H1N2 0.89(6)
N2 H2N2 0.93(2)
O1 C17 1.228(6)
O2 C18 1.407(7)
O2 H2O 0.78(6)
C1 C2 1.497(6)
C1 H1A 0.9600
C1 H1B 0.9600
C1 H1C 0.9600
C2 C3 1.422(6)
C2 C7 1.444(6)
C3 C4 1.421(6)
C3 H3 0.9300
C4 C5 1.400(6)
C4 H4 0.9300
C5 C6 1.439(6)
C5 C8 1.522(6)
C6 C7 1.403(6)
C6 H6 0.9300
C7 H7 0.9300
C8 C10 1.519(8)
C8 C9 1.538(7)
C8 H8 0.9800
C9 H9A 0.9600
C9 H9B 0.9600
C9 H9C 0.9600
C10 H10A 0.9600
C10 H10B 0.9600
C10 H10C 0.9600
C11 C16 1.393(6)
C11 C12 1.391(6)
C12 C13 1.388(6)
C12 H12 0.9300
C13 C14 1.392(6)
C13 H13 0.9300
C14 C15 1.401(6)
C14 C17 1.505(6)
C15 C16 1.380(6)
C15 H15 0.9300
C16 H16 0.9300
C18 H18A 0.9600
C18 H18B 0.9600
C18 H18C 0.9600
